data_4513701
loop_
_publ_author_name
'Zhang, Qian-Chong'
'Takeda, Takashi'
'Hoshino, Norihisa'
'Noro, Shin-ichiro'
'Nakamura, Takayoshi'
'Akutagawa, Tomoyuki'

_publ_section_title
;
 Liquid Crystalline Phase Induced by Molecular Rotator and Dipole
 Fluctuation
;
_journal_issue 12
_journal_name_full 'Crystal Growth &amp; Design'
_journal_page_first 5705
_journal_paper_doi 10.1021/acs.cgd.5b00695
_journal_volume 15
_journal_year 2015
_chemical_formula_moiety 'C29 H34 N3 O2'
_chemical_formula_sum 'C29 H34 N3 O2'
_chemical_formula_weight 456.61
_space_group_crystal_system triclinic
_space_group_IT_number 2
_space_group_name_Hall '-P 1'
_space_group_name_H-M_alt 'P -1'
_symmetry_space_group_name_Hall '-P 1'
_symmetry_space_group_name_H-M 'P -1'
_atom_sites_solution_hydrogens geom
_atom_sites_solution_primary direct
_atom_sites_solution_secondary difmap
_cell_angle_alpha 85.8810
_cell_angle_beta 82.6239
_cell_angle_gamma 88.9109
_cell_formula_units_Z 1
_cell_length_a 5.3499
_cell_length_b 6.6535
_cell_length_c 17.1551
_cell_measurement_reflns_used 4195
_cell_measurement_temperature 100
_cell_measurement_theta_max 68.18
_cell_measurement_theta_min 5.21
_cell_volume 603.998
_computing_cell_refinement 'RAPID AUTO'
_computing_data_collection 'RAPID AUTO (Rigaku, ????)'
_computing_data_reduction 'RAPID AUTO'
_computing_molecular_graphics 'CrystalStructure 4.1'
_computing_publication_material 'CrystalStructure 4.1 (Rigaku, 2014)'
_computing_structure_refinement 'SHELXL97 (Sheldrick, 2008)'
_computing_structure_solution 'SHELXS97 (Sheldrick, 2008)'
_diffrn_ambient_temperature 100
_diffrn_detector_area_resol_mean 10.000
_diffrn_measured_fraction_theta_full 0.980
_diffrn_measured_fraction_theta_max 0.980
_diffrn_measurement_device_type 'Rigaku R-AXIS RAPID'
_diffrn_measurement_method \w
_diffrn_radiation_type 'Cu K\a'
_diffrn_radiation_wavelength 1.54187
_diffrn_reflns_av_R_equivalents 0.1064
_diffrn_reflns_laue_measured_fraction_full 0.000
_diffrn_reflns_laue_measured_fraction_max 0.000
_diffrn_reflns_limit_h_max 6
_diffrn_reflns_limit_h_min -6
_diffrn_reflns_limit_k_max 8
_diffrn_reflns_limit_k_min -8
_diffrn_reflns_limit_l_max 20
_diffrn_reflns_limit_l_min -20
_diffrn_reflns_number 6468
_diffrn_reflns_point_group_measured_fraction_full 0.000
_diffrn_reflns_point_group_measured_fraction_max 0.000
_diffrn_reflns_theta_full 68.210
_diffrn_reflns_theta_max 68.210
_diffrn_reflns_theta_min 5.213
_diffrn_standards_number 0
_exptl_absorpt_coefficient_mu 0.623
_exptl_absorpt_correction_T_max 0.940
_exptl_absorpt_correction_T_min 0.503
_exptl_absorpt_correction_type multi-scan
_exptl_absorpt_process_details 'ABSCOR (Rigaku, 1995)'
_exptl_crystal_colour colorless
_exptl_crystal_density_diffrn 1.255
_exptl_crystal_density_method 'not measured'
_exptl_crystal_description plate
_exptl_crystal_F_000 245.00
_exptl_crystal_size_max 0.300
_exptl_crystal_size_mid 0.200
_exptl_crystal_size_min 0.100
_refine_diff_density_max 0.45
_refine_diff_density_min -0.35
_refine_ls_extinction_method none
_refine_ls_goodness_of_fit_ref 0.954
_refine_ls_hydrogen_treatment mixed
_refine_ls_number_parameters 162
_refine_ls_number_reflns 2169
_refine_ls_number_restraints 0
_refine_ls_R_factor_all 0.1116
_refine_ls_R_factor_gt 0.0891
_refine_ls_shift/su_max 0.000
_refine_ls_structure_factor_coef Fsqd
_refine_ls_weighting_details 'w = 1/[\s^2^(Fo^2^)+(0.1496P)^2^+0.0000P] where P=(Fo^2^+2Fc^2^)/3'
_refine_ls_weighting_scheme calc
_refine_ls_wR_factor_gt 0.2275
_refine_ls_wR_factor_ref 0.2516
_reflns_number_gt 1314
_reflns_number_total 2169
_reflns_threshold_expression F^2^>2.0\s(F^2^)
_cod_data_source_file cg5b00695_si_002.cif
_cod_data_source_block 100K
_cod_depositor_comments 'Adding full bibliography for 4513700--4513701.cif.'
_cod_original_cell_volume 604.0038
_cod_database_code 4513701

loop_
_symmetry_equiv_pos_site_id
_space_group_symop_operation_xyz
1 +X,+Y,+Z
2 -X,-Y,-Z

loop_
_atom_site_label
_atom_site_type_symbol
_atom_site_fract_x
_atom_site_fract_y
_atom_site_fract_z
_atom_site_U_iso_or_equiv
_atom_site_adp_type
_atom_site_occupancy
_atom_site_site_symmetry_multiplicity
_atom_site_calc_flag
_atom_site_refinement_flags
O1 O -0.2878(4) 0.4007(3) 0.38648(13) 0.0520(7) Uani 1 2 d .
N1 N 0.1271(5) 0.4806(4) 0.38348(15) 0.0427(7) Uani 1 2 d .
N2 N 0.1691(5) 0.1578(4) 0.49626(17) 0.0548(8) Uani 1 2 d .
C1 C -0.0304(6) 0.1747(5) 0.45591(17) 0.0418(7) Uani 1 2 d .
C2 C -0.1985(6) 0.0176(5) 0.45870(18) 0.0458(8) Uani 1 2 d .
C3 C -0.0769(6) 0.3627(4) 0.40556(18) 0.0418(8) Uani 1 2 d .
C4 C 0.1369(5) 0.6684(4) 0.33754(17) 0.0384(7) Uani 1 2 d .
C5 C 0.3344(6) 0.7961(5) 0.34467(17) 0.0431(8) Uani 1 2 d .
C6 C 0.3563(6) 0.9798(4) 0.30060(18) 0.0427(8) Uani 1 2 d .
C7 C 0.1867(5) 1.0392(4) 0.24865(17) 0.0404(7) Uani 1 2 d .
C8 C -0.0069(6) 0.9074(4) 0.24182(17) 0.0426(8) Uani 1 2 d .
C9 C -0.0349(6) 0.7227(4) 0.28600(17) 0.0417(8) Uani 1 2 d .
C10 C 0.2032(5) 1.2409(4) 0.20043(18) 0.0438(8) Uani 1 2 d .
C11 C 0.4669(6) 1.3218(4) 0.17473(18) 0.0463(8) Uani 1 2 d .
C12 C 0.4686(6) 1.5237(5) 0.12664(18) 0.0462(8) Uani 1 2 d .
C13 C 0.7310(6) 1.5896(4) 0.08910(18) 0.0475(8) Uani 1 2 d .
C14 C 0.7300(7) 1.7927(5) 0.04264(19) 0.0567(10) Uani 1 2 d .
H1 H -0.334(5) 0.038(4) 0.4284(15) 0.029(7) Uiso 1 2 d .
H2 H 0.290(6) 0.440(4) 0.3998(17) 0.047(8) Uiso 1 2 d .
H5 H 0.45395 0.75772 0.37957 0.0517 Uiso 1 2 calc R
H6 H 0.49068 1.06666 0.30623 0.0512 Uiso 1 2 calc R
H8 H -0.12391 0.9442 0.20593 0.0511 Uiso 1 2 calc R
H9 H -0.16977 0.63589 0.28068 0.0500 Uiso 1 2 calc R
H10A H 0.12033 1.22757 0.1527 0.0525 Uiso 1 2 calc R
H10B H 0.10578 1.34191 0.23181 0.0525 Uiso 1 2 calc R
H11A H 0.56565 1.22239 0.14288 0.0555 Uiso 1 2 calc R
H11B H 0.55083 1.3374 0.22209 0.0555 Uiso 1 2 calc R
H12A H 0.39519 1.62817 0.16133 0.0554 Uiso 1 2 calc R
H12B H 0.35971 1.51446 0.08455 0.0554 Uiso 1 2 calc R
H13A H 0.84099 1.59688 0.13101 0.0570 Uiso 1 2 calc R
H13B H 0.80336 1.48675 0.05352 0.0570 Uiso 1 2 calc R
H14A H 0.60387 1.79269 0.00597 0.0680 Uiso 1 2 calc R
H14B H 0.89697 1.81736 0.01296 0.0680 Uiso 1 2 calc R
H14C H 0.68869 1.89899 0.079 0.0680 Uiso 1 2 calc R

loop_
_atom_site_aniso_label
_atom_site_aniso_U_11
_atom_site_aniso_U_22
_atom_site_aniso_U_33
_atom_site_aniso_U_12
_atom_site_aniso_U_13
_atom_site_aniso_U_23
O1 0.0364(12) 0.0483(13) 0.0698(16) -0.0002(10) -0.0095(10) 0.0106(11)
N1 0.0372(14) 0.0363(14) 0.0545(16) -0.0011(11) -0.0109(11) 0.0068(12)
N2 0.0556(17) 0.0484(16) 0.0578(17) 0.0012(13) -0.0006(13) 0.0017(13)
C1 0.0420(17) 0.0380(17) 0.0447(17) 0.0017(13) -0.0065(13) 0.0019(13)
C2 0.0476(19) 0.0387(17) 0.0491(19) -0.0014(14) -0.0020(15) 0.0040(14)
C3 0.0398(17) 0.0358(17) 0.0491(18) 0.0014(13) -0.0063(13) 0.0026(13)
C4 0.0366(16) 0.0320(16) 0.0449(17) 0.0016(12) -0.0024(12) 0.0031(13)
C5 0.0369(16) 0.0435(17) 0.0483(18) 0.0015(13) -0.0060(13) 0.0018(14)
C6 0.0396(16) 0.0354(16) 0.0527(18) -0.0022(13) -0.0055(13) -0.0007(13)
C7 0.0388(17) 0.0337(15) 0.0473(17) 0.0007(13) -0.0031(13) 0.0022(13)
C8 0.0426(17) 0.0414(17) 0.0434(17) 0.0027(14) -0.0070(13) 0.0011(13)
C9 0.0392(16) 0.0382(16) 0.0472(18) -0.0024(13) -0.0049(13) -0.0001(13)
C10 0.0409(17) 0.0377(17) 0.0521(19) -0.0002(13) -0.0067(14) 0.0026(14)
C11 0.0447(18) 0.0427(18) 0.0508(19) -0.0003(14) -0.0078(14) 0.0045(14)
C12 0.0462(19) 0.0379(17) 0.0529(19) 0.0007(14) -0.0041(14) 0.0029(14)
C13 0.0436(18) 0.0431(18) 0.0547(19) -0.0038(14) -0.0035(14) 0.0003(15)
C14 0.063(2) 0.0435(19) 0.061(2) -0.0094(17) -0.0049(17) 0.0051(16)

loop_
_atom_type_symbol
_atom_type_description
_atom_type_scat_dispersion_real
_atom_type_scat_dispersion_imag
_atom_type_scat_source
C C 0.0181 0.0091
;
International Tables for Crystallography
(Vol. C, Tables 4.2.6.8 and 6.1.1.4)
;
H H 0.0000 0.0000
;
International Tables for Crystallography
(Vol. C, Table 6.1.1.4)
;
O O 0.0492 0.0322
;
International Tables for Crystallography
(Vol. C, Tables 4.2.6.8 and 6.1.1.4)
;
N N 0.0311 0.0180
;
International Tables for Crystallography
(Vol. C, Tables 4.2.6.8 and 6.1.1.4)
;

loop_
_geom_angle_atom_site_label_1
_geom_angle_atom_site_label_2
_geom_angle_atom_site_label_3
_geom_angle
_geom_angle_publ_flag
_geom_angle_site_symmetry_1
_geom_angle_site_symmetry_3
C3 N1 C4 127.3(3) yes . .
C1 N2 C2 118.0(3) yes . 2_556
N2 C1 C2 120.8(3) yes . .
N2 C1 C3 121.3(3) yes . .
C2 C1 C3 117.9(3) yes . .
N2 C2 C1 121.1(3) yes 2_556 .
O1 C3 N1 124.2(3) yes . .
O1 C3 C1 120.6(3) yes . .
N1 C3 C1 115.2(3) yes . .
N1 C4 C5 117.1(3) yes . .
N1 C4 C9 122.7(3) yes . .
C5 C4 C9 120.2(3) yes . .
C4 C5 C6 119.8(3) yes . .
C5 C6 C7 121.5(3) yes . .
C6 C7 C8 117.5(3) yes . .
C6 C7 C10 122.8(3) yes . .
C8 C7 C10 119.7(3) yes . .
C7 C8 C9 122.2(3) yes . .
C4 C9 C8 118.8(3) yes . .
C7 C10 C11 116.1(2) yes . .
C10 C11 C12 113.2(2) yes . .
C11 C12 C13 113.6(2) yes . .
C12 C13 C14 112.9(3) yes . .
C3 N1 H2 119.8(16) no . .
C4 N1 H2 112.8(16) no . .
N2 C2 H1 122.0(15) no 2_556 .
C1 C2 H1 116.8(15) no . .
C4 C5 H5 120.115 no . .
C6 C5 H5 120.116 no . .
C5 C6 H6 119.237 no . .
C7 C6 H6 119.232 no . .
C7 C8 H8 118.914 no . .
C9 C8 H8 118.912 no . .
C4 C9 H9 120.592 no . .
C8 C9 H9 120.584 no . .
C7 C10 H10A 108.250 no . .
C7 C10 H10B 108.247 no . .
C11 C10 H10A 108.249 no . .
C11 C10 H10B 108.251 no . .
H10A C10 H10B 107.378 no . .
C10 C11 H11A 108.944 no . .
C10 C11 H11B 108.941 no . .
C12 C11 H11A 108.946 no . .
C12 C11 H11B 108.943 no . .
H11A C11 H11B 107.756 no . .
C11 C12 H12A 108.847 no . .
C11 C12 H12B 108.847 no . .
C13 C12 H12A 108.849 no . .
C13 C12 H12B 108.849 no . .
H12A C12 H12B 107.701 no . .
C12 C13 H13A 108.997 no . .
C12 C13 H13B 108.996 no . .
C14 C13 H13A 108.996 no . .
C14 C13 H13B 108.997 no . .
H13A C13 H13B 107.785 no . .
C13 C14 H14A 109.473 no . .
C13 C14 H14B 109.472 no . .
C13 C14 H14C 109.474 no . .
H14A C14 H14B 109.463 no . .
H14A C14 H14C 109.471 no . .
H14B C14 H14C 109.474 no . .

loop_
_geom_bond_atom_site_label_1
_geom_bond_atom_site_label_2
_geom_bond_distance
_geom_bond_publ_flag
_geom_bond_site_symmetry_2
O1 C3 1.232(4) yes .
N1 C3 1.354(4) yes .
N1 C4 1.427(4) yes .
N2 C1 1.344(4) yes .
N2 C2 1.371(4) yes 2_556
C1 C2 1.386(4) yes .
C1 C3 1.503(4) yes .
C4 C5 1.391(4) yes .
C4 C9 1.381(4) yes .
C5 C6 1.389(4) yes .
C6 C7 1.385(4) yes .
C7 C8 1.391(4) yes .
C7 C10 1.523(4) yes .
C8 C9 1.397(4) yes .
C10 C11 1.520(4) yes .
C11 C12 1.525(4) yes .
C12 C13 1.526(4) yes .
C13 C14 1.519(4) yes .
N1 H2 0.98(3) no .
C2 H1 0.95(3) no .
C5 H5 0.950 no .
C6 H6 0.950 no .
C8 H8 0.950 no .
C9 H9 0.950 no .
C10 H10A 0.990 no .
C10 H10B 0.990 no .
C11 H11A 0.990 no .
C11 H11B 0.990 no .
C12 H12A 0.990 no .
C12 H12B 0.990 no .
C13 H13A 0.990 no .
C13 H13B 0.990 no .
C14 H14A 0.980 no .
C14 H14B 0.980 no .
C14 H14C 0.980 no .

loop_
_geom_contact_atom_site_label_1
_geom_contact_atom_site_label_2
_geom_contact_distance
_geom_contact_publ_flag
_geom_contact_site_symmetry_2
O1 N2 3.568(4) no .
O1 C2 2.813(4) no .
O1 C4 2.914(3) no .
O1 C9 2.893(3) no .
N1 N2 2.811(4) no .
N2 N2 2.784(4) no 2_556
C1 C1 2.719(4) no 2_556
C2 C2 2.698(5) no 2_556
C3 C9 3.032(4) no .
C4 C7 2.804(4) no .
C5 C8 2.754(4) no .
C6 C9 2.775(4) no .
C6 C11 3.035(4) no .
O1 N1 3.171(3) no 1_455
O1 N2 3.596(3) no 1_455
O1 C5 3.379(4) no 1_455
N1 O1 3.171(3) no 1_655
N1 N2 3.505(4) no 2_566
N1 C10 3.597(4) no 1_545
N2 O1 3.596(3) no 1_655
N2 N1 3.505(4) no 2_566
N2 C2 3.484(4) no 1_655
N2 C4 3.369(4) no 2_566
C1 C6 3.470(4) no 1_545
C2 N2 3.484(4) no 1_455
C2 C2 3.358(4) no 2_456
C2 C4 3.538(4) no 1_545
C2 C5 3.599(4) no 1_545
C4 N2 3.369(4) no 2_566
C4 C2 3.538(4) no 1_565
C5 O1 3.379(4) no 1_655
C5 C2 3.599(4) no 1_565
C5 C9 3.431(4) no 1_655
C6 C1 3.470(4) no 1_565
C6 C8 3.461(4) no 1_655
C8 C6 3.461(4) no 1_455
C9 C5 3.431(4) no 1_455
C10 N1 3.597(4) no 1_565
O1 H1 2.48(2) no .
O1 H2 3.14(3) no .
O1 H9 2.3403 no .
N1 H5 2.5565 no .
N1 H9 2.6636 no .
N2 H1 3.20(3) no .
N2 H2 2.45(3) no .
C1 H1 3.20(3) no 2_556
C1 H2 2.53(3) no .
C3 H1 2.56(3) no .
C3 H9 2.7965 no .
C4 H6 3.2582 no .
C4 H8 3.2446 no .
C5 H2 2.49(3) no .
C5 H9 3.2641 no .
C6 H8 3.2314 no .
C6 H10A 3.3002 no .
C6 H10B 2.9781 no .
C6 H11A 3.1376 no .
C6 H11B 2.7989 no .
C7 H5 3.2733 no .
C7 H9 3.2942 no .
C7 H11A 2.7786 no .
C7 H11B 2.7802 no .
C8 H6 3.2345 no .
C8 H10A 2.5807 no .
C8 H10B 2.9531 no .
C9 H2 3.25(3) no .
C9 H5 3.2598 no .
C10 H6 2.7110 no .
C10 H8 2.6514 no .
C10 H12A 2.7966 no .
C10 H12B 2.6604 no .
C11 H6 2.7392 no .
C11 H13A 2.7338 no .
C11 H13B 2.7485 no .
C12 H10A 2.7116 no .
C12 H10B 2.7133 no .
C12 H14A 2.6728 no .
C12 H14B 3.3687 no .
C12 H14C 2.8036 no .
C13 H11A 2.6745 no .
C13 H11B 2.8102 no .
C14 H12A 2.7150 no .
C14 H12B 2.7297 no .
H2 H5 2.2927 no .
H2 H9 3.5646 no .
H5 H6 2.3296 no .
H6 H10A 3.5865 no .
H6 H10B 3.0692 no .
H6 H11A 2.8978 no .
H6 H11B 2.2274 no .
H8 H9 2.3395 no .
H8 H10A 2.3740 no .
H8 H10B 3.0235 no .
H10A H11A 2.3665 no .
H10A H11B 2.8545 no .
H10A H12A 3.0903 no .
H10A H12B 2.4573 no .
H10B H11A 2.8546 no .
H10B H11B 2.3651 no .
H10B H12A 2.6053 no .
H10B H12B 2.8822 no .
H11A H12A 2.8594 no .
H11A H12B 2.4319 no .
H11A H13A 2.8999 no .
H11A H13B 2.5017 no .
H11B H12A 2.3226 no .
H11B H12B 2.8592 no .
H11B H13A 2.6312 no .
H11B H13B 3.1322 no .
H12A H13A 2.3833 no .
H12A H13B 2.8652 no .
H12A H14A 2.9002 no .
H12A H14C 2.6229 no .
H12B H13A 2.8651 no .
H12B H13B 2.3715 no .
H12B H14A 2.4964 no .
H12B H14B 3.5763 no .
H12B H14C 3.1218 no .
H13A H14A 2.8535 no .
H13A H14B 2.4036 no .
H13A H14C 2.3167 no .
H13B H14A 2.4188 no .
H13B H14B 2.3035 no .
H13B H14C 2.8513 no .
O1 H2 2.25(3) no 1_455
O1 H5 2.7280 no 1_455
O1 H6 3.0328 no 1_445
O1 H10B 3.2110 no 1_545
O1 H11B 3.1121 no 1_445
N1 H6 3.5757 no 1_545
N1 H10B 2.8390 no 1_545
N1 H11B 3.5211 no 1_545
N2 H1 2.88(3) no 1_655
N2 H5 3.1995 no 2_666
N2 H6 3.5720 no 1_545
C1 H5 3.4358 no 2_566
C2 H1 2.97(3) no 2_456
C2 H5 3.0657 no 1_445
C2 H5 3.3681 no 2_566
C2 H6 3.2691 no 1_445
C3 H2 3.43(3) no 1_455
C3 H10B 3.0273 no 1_545
C4 H10B 2.9488 no 1_545
C4 H12A 3.1857 no 1_545
C5 H1 2.98(3) no 1_665
C5 H9 2.9479 no 1_655
C5 H12A 3.3874 no 1_545
C6 H1 2.96(3) no 1_665
C6 H2 3.60(3) no 1_565
C6 H8 3.0493 no 1_655
C6 H9 3.3839 no 1_655
C6 H12A 3.4468 no 1_545
C7 H12A 3.3181 no 1_545
C8 H5 3.5939 no 1_455
C8 H6 2.9776 no 1_455
C8 H11A 3.5787 no 1_455
C8 H12A 3.0723 no 1_545
C8 H13A 3.0933 no 1_445
C8 H14C 3.4133 no 1_445
C9 H1 3.54(3) no 1_565
C9 H5 3.0018 no 1_455
C9 H6 3.3864 no 1_455
C9 H10B 2.8169 no 1_545
C9 H12A 3.0231 no 1_545
C9 H13A 3.0008 no 1_445
C10 H9 3.5214 no 1_565
C10 H11B 3.5140 no 1_455
C10 H13A 3.2860 no 1_455
C10 H14A 3.5803 no 2_685
C11 H8 3.3602 no 1_655
C11 H10A 3.5169 no 1_655
C11 H14A 3.3144 no 2_685
C11 H14C 3.4723 no 1_545
C12 H9 3.5965 no 1_665
C12 H13A 3.3754 no 1_455
C12 H13B 3.5864 no 2_685
C12 H14A 3.2716 no 2_685
C13 H8 3.3665 no 1_665
C13 H9 3.4318 no 1_665
C13 H10A 3.3684 no 1_655
C13 H12B 3.3828 no 1_655
C13 H12B 3.2047 no 2_685
C13 H13B 3.3189 no 2_785
C14 H8 3.2360 no 1_665
C14 H10A 3.3557 no 2_685
C14 H11A 3.4825 no 1_565
C14 H12B 3.1803 no 2_685
C14 H13B 3.4082 no 2_785
C14 H14A 3.3708 no 2_695
C14 H14B 3.3131 no 2_795
H1 N2 2.88(3) no 1_455
H1 C2 2.97(3) no 2_456
H1 C5 2.98(3) no 1_445
H1 C6 2.96(3) no 1_445
H1 C9 3.54(3) no 1_545
H1 H1 2.86(3) no 2_456
H1 H2 3.36(4) no 1_455
H1 H5 2.4532 no 1_445
H1 H6 2.3986 no 1_445
H2 O1 2.25(3) no 1_655
H2 C3 3.43(3) no 1_655
H2 C6 3.60(3) no 1_545
H2 H1 3.36(4) no 1_655
H2 H6 3.1496 no 1_545
H2 H9 3.5333 no 1_655
H2 H10B 3.2738 no 1_545
H2 H11B 3.2979 no 1_545
H5 O1 2.7280 no 1_655
H5 N2 3.1995 no 2_666
H5 C1 3.4358 no 2_566
H5 C2 3.0657 no 1_665
H5 C2 3.3681 no 2_566
H5 C8 3.5939 no 1_655
H5 C9 3.0018 no 1_655
H5 H1 2.4532 no 1_665
H5 H9 2.6165 no 1_655
H6 O1 3.0328 no 1_665
H6 N1 3.5757 no 1_565
H6 N2 3.5720 no 1_565
H6 C2 3.2691 no 1_665
H6 C8 2.9776 no 1_655
H6 C9 3.3864 no 1_655
H6 H1 2.3986 no 1_665
H6 H2 3.1496 no 1_565
H6 H8 2.6651 no 1_655
H6 H9 3.3889 no 1_655
H8 C6 3.0493 no 1_455
H8 C11 3.3602 no 1_455
H8 C13 3.3665 no 1_445
H8 C14 3.2360 no 1_445
H8 H6 2.6651 no 1_455
H8 H11A 2.7223 no 1_455
H8 H11B 3.1235 no 1_455
H8 H12A 3.5452 no 1_445
H8 H12A 3.4904 no 1_545
H8 H13A 2.7446 no 1_445
H8 H14B 3.4621 no 1_445
H8 H14C 2.5501 no 1_445
H9 C5 2.9479 no 1_455
H9 C6 3.3839 no 1_455
H9 C10 3.5214 no 1_545
H9 C12 3.5965 no 1_445
H9 C13 3.4318 no 1_445
H9 H2 3.5333 no 1_455
H9 H5 2.6165 no 1_455
H9 H6 3.3889 no 1_455
H9 H10B 2.5516 no 1_545
H9 H11B 2.8239 no 1_445
H9 H12A 3.2947 no 1_445
H9 H12A 3.4279 no 1_545
H9 H13A 2.5924 no 1_445
H10A C11 3.5169 no 1_455
H10A C13 3.3684 no 1_455
H10A C14 3.3557 no 2_685
H10A H11A 2.9948 no 1_455
H10A H11B 3.2161 no 1_455
H10A H13A 2.8778 no 1_455
H10A H13B 2.9921 no 1_455
H10A H14A 2.9357 no 2_685
H10A H14B 2.8922 no 2_685
H10B O1 3.2110 no 1_565
H10B N1 2.8390 no 1_565
H10B C3 3.0273 no 1_565
H10B C4 2.9488 no 1_565
H10B C9 2.8169 no 1_565
H10B H2 3.2738 no 1_565
H10B H9 2.5516 no 1_565
H10B H11A 3.5642 no 1_455
H10B H11B 2.9958 no 1_455
H10B H13A 2.8269 no 1_455
H11A C8 3.5787 no 1_655
H11A C14 3.4825 no 1_545
H11A H8 2.7223 no 1_655
H11A H10A 2.9948 no 1_655
H11A H10B 3.5642 no 1_655
H11A H14A 2.8263 no 2_685
H11A H14C 2.5227 no 1_545
H11B O1 3.1121 no 1_665
H11B N1 3.5211 no 1_565
H11B C10 3.5140 no 1_655
H11B H2 3.2979 no 1_565
H11B H8 3.1235 no 1_655
H11B H9 2.8239 no 1_665
H11B H10A 3.2161 no 1_655
H11B H10B 2.9958 no 1_655
H12A C4 3.1857 no 1_565
H12A C5 3.3874 no 1_565
H12A C6 3.4468 no 1_565
H12A C7 3.3181 no 1_565
H12A C8 3.0723 no 1_565
H12A C9 3.0231 no 1_565
H12A H8 3.4904 no 1_565
H12A H8 3.5452 no 1_665
H12A H9 3.4279 no 1_565
H12A H9 3.2947 no 1_665
H12A H13A 3.0886 no 1_455
H12B C13 3.3828 no 1_455
H12B C13 3.2047 no 2_685
H12B C14 3.1803 no 2_685
H12B H12B 3.1075 no 2_685
H12B H13A 2.8415 no 1_455
H12B H13B 3.1013 no 1_455
H12B H13B 2.6277 no 2_685
H12B H14A 2.6437 no 2_685
H12B H14B 3.4546 no 1_455
H12B H14B 3.2854 no 2_685
H13A C8 3.0933 no 1_665
H13A C9 3.0008 no 1_665
H13A C10 3.2860 no 1_655
H13A C12 3.3754 no 1_655
H13A H8 2.7446 no 1_665
H13A H9 2.5924 no 1_665
H13A H10A 2.8778 no 1_655
H13A H10B 2.8269 no 1_655
H13A H12A 3.0886 no 1_655
H13A H12B 2.8415 no 1_655
H13A H13B 3.5521 no 2_785
H13B C12 3.5864 no 2_685
H13B C13 3.3189 no 2_785
H13B C14 3.4082 no 2_785
H13B H10A 2.9921 no 1_655
H13B H12B 3.1013 no 1_655
H13B H12B 2.6277 no 2_685
H13B H13A 3.5521 no 2_785
H13B H13B 2.6087 no 2_785
H13B H14A 3.2004 no 2_685
H13B H14B 2.7756 no 2_785
H14A C10 3.5803 no 2_685
H14A C11 3.3144 no 2_685
H14A C12 3.2716 no 2_685
H14A C14 3.3708 no 2_695
H14A H10A 2.9357 no 2_685
H14A H11A 2.8263 no 2_685
H14A H12B 2.6437 no 2_685
H14A H13B 3.2004 no 2_685
H14A H14A 2.9577 no 2_695
H14A H14C 2.9694 no 2_695
H14B C14 3.3131 no 2_795
H14B H8 3.4621 no 1_665
H14B H10A 2.8922 no 2_685
H14B H12B 3.4546 no 1_655
H14B H12B 3.2854 no 2_685
H14B H13B 2.7756 no 2_785
H14B H14B 2.6722 no 2_795
H14B H14C 3.1301 no 2_795
H14C C8 3.4133 no 1_665
H14C C11 3.4723 no 1_565
H14C H8 2.5501 no 1_665
H14C H11A 2.5227 no 1_565
H14C H14A 2.9694 no 2_695
H14C H14B 3.1301 no 2_795

loop_
_geom_hbond_atom_site_label_D
_geom_hbond_atom_site_label_H
_geom_hbond_atom_site_label_A
_geom_hbond_distance_DA
_geom_hbond_distance_DH
_geom_hbond_distance_HA
_geom_hbond_angle_DHA
_geom_hbond_publ_flag
N1 H2 N2 2.811(4) 0.98(3) 2.45(3) 102(2) no

loop_
_geom_torsion_atom_site_label_1
_geom_torsion_atom_site_label_2
_geom_torsion_atom_site_label_3
_geom_torsion_atom_site_label_4
_geom_torsion
_geom_torsion_publ_flag
_geom_torsion_site_symmetry_1
_geom_torsion_site_symmetry_3
_geom_torsion_site_symmetry_4
C3 N1 C4 C5 158.0(3) no . . .
C3 N1 C4 C9 -24.0(4) no . . .
C4 N1 C3 O1 2.0(5) no . . .
C4 N1 C3 C1 -178.5(2) no . . .
C1 N2 C2 C1 1.2(4) no . 2_556 2_556
C2 N2 C1 C2 -1.2(4) no 2_556 . .
C2 N2 C1 C3 179.6(2) no 2_556 . .
N2 C1 C2 N2 1.2(4) no . . 2_556
N2 C1 C3 O1 -160.1(3) no . . .
N2 C1 C3 N1 20.4(4) no . . .
C2 C1 C3 O1 20.7(4) no . . .
C2 C1 C3 N1 -158.8(2) no . . .
C3 C1 C2 N2 -179.6(2) no . . 2_556
N1 C4 C5 C6 179.1(2) no . . .
N1 C4 C9 C8 -178.3(2) no . . .
C5 C4 C9 C8 -0.3(4) no . . .
C9 C4 C5 C6 0.9(4) no . . .
C4 C5 C6 C7 -0.7(4) no . . .
C5 C6 C7 C8 -0.3(4) no . . .
C5 C6 C7 C10 179.1(2) no . . .
C6 C7 C8 C9 0.9(4) no . . .
C6 C7 C10 C11 33.0(4) no . . .
C8 C7 C10 C11 -147.7(2) no . . .
C10 C7 C8 C9 -178.4(2) no . . .
C7 C8 C9 C4 -0.7(4) no . . .
C7 C10 C11 C12 179.9(2) no . . .
C10 C11 C12 C13 -170.4(2) no . . .
C11 C12 C13 C14 -179.0(2) no . . .
